data_7102928
loop_
_publ_author_name
'Mankad, Neal P'
'Peters, Jonas C'

_publ_section_title
;
 Diazoalkanes react with a bis(phosphino)borate copper(i) source to
 generate [Ph2BP(tBu)2]Cu(eta1-N2CR2), [Ph2BP(tBu)2]Cu(CPh2), and
 [Ph2BP(tBu)2]Cu-N(CPh2)(NCPh2).
;
_journal_issue 9
_journal_name_full 'Chemical communications (Cambridge, England)'
_journal_page_first 1061
_journal_page_last 1063
_journal_paper_doi 10.1039/b713687k
_journal_year 2008
_chemical_formula_sum 'C49 H72 B Cu N2 P2'
_chemical_formula_weight 825.38
_chemical_name_common (BP2)Cu(N2CMes2)
_chemical_name_systematic
;
?
;
_space_group_IT_number 14
_symmetry_cell_setting monoclinic
_symmetry_space_group_name_Hall '-P 2ybc'
_symmetry_space_group_name_H-M 'P 1 21/c 1'
_atom_sites_solution_hydrogens geom
_atom_sites_solution_primary direct
_atom_sites_solution_secondary difmap
_audit_creation_method SHELXL-97
_cell_angle_alpha 90.00
_cell_angle_beta 91.707(4)
_cell_angle_gamma 90.00
_cell_formula_units_Z 4
_cell_length_a 11.6975(16)
_cell_length_b 17.955(2)
_cell_length_c 23.035(3)
_cell_measurement_temperature 100(2)
_cell_volume 4836.1(12)
_computing_structure_refinement 'SHELXL-97 (Sheldrick, 1997)'
_computing_structure_solution 'SHELXS-97 (Sheldrick, 1990)'
_diffrn_ambient_temperature 100(2)
_diffrn_measured_fraction_theta_full 0.877
_diffrn_measured_fraction_theta_max 0.877
_diffrn_radiation_monochromator graphite
_diffrn_radiation_source 'fine-focus sealed tube'
_diffrn_radiation_type MoK\a
_diffrn_radiation_wavelength 0.71073
_diffrn_reflns_av_R_equivalents 0.1309
_diffrn_reflns_av_sigmaI/netI 0.1665
_diffrn_reflns_limit_h_max 13
_diffrn_reflns_limit_h_min -12
_diffrn_reflns_limit_k_max 20
_diffrn_reflns_limit_k_min -20
_diffrn_reflns_limit_l_max 25
_diffrn_reflns_limit_l_min -25
_diffrn_reflns_number 22763
_diffrn_reflns_theta_full 24.16
_diffrn_reflns_theta_max 24.16
_diffrn_reflns_theta_min 1.44
_exptl_absorpt_coefficient_mu 0.550
_exptl_crystal_colour red
_exptl_crystal_density_diffrn 1.134
_exptl_crystal_density_method 'not measured'
_exptl_crystal_description blade
_exptl_crystal_F_000 1776
_exptl_crystal_size_max 0.15
_exptl_crystal_size_mid 0.13
_exptl_crystal_size_min 0.11
_refine_diff_density_max 0.505
_refine_diff_density_min -0.465
_refine_diff_density_rms 0.085
_refine_ls_extinction_method none
_refine_ls_goodness_of_fit_ref 0.910
_refine_ls_hydrogen_treatment constr
_refine_ls_matrix_type full
_refine_ls_number_parameters 514
_refine_ls_number_reflns 6798
_refine_ls_number_restraints 6
_refine_ls_restrained_S_all 0.909
_refine_ls_R_factor_all 0.1360
_refine_ls_R_factor_gt 0.0571
_refine_ls_shift/su_max 0.001
_refine_ls_shift/su_mean 0.000
_refine_ls_structure_factor_coef Fsqd
_refine_ls_weighting_details 'calc w=1/[\s^2^(Fo^2^)+(0.0587P)^2^+0.0000P] where P=(Fo^2^+2Fc^2^)/3'
_refine_ls_weighting_scheme calc
_refine_ls_wR_factor_gt 0.1168
_refine_ls_wR_factor_ref 0.1425
_reflns_number_gt 3549
_reflns_number_total 6798
_reflns_threshold_expression >2sigma(I)
_cod_data_source_file b713687k.txt
_cod_data_source_block npm33
_cod_depositor_comments
;
The following automatic conversions were performed:
'_symmetry_cell_setting' value 'Monoclinic' changed to 'monoclinic'
according to '/home/saulius/struct/CIF-dictionaries/cif_core.dic'
dictionary named 'cif_core.dic' version 2.4.1 from 2010-06-29.

Automatic conversion script
Id: cif_fix_enum 1527 2010-12-29 10:47:43Z saulius 
;
_cod_original_sg_symbol_H-M P21/c
_cod_database_code 7102928

loop_
_symmetry_equiv_pos_as_xyz
'x, y, z'
'-x, y+1/2, -z+1/2'
'-x, -y, -z'
'x, -y-1/2, z-1/2'

loop_
_atom_site_label
_atom_site_type_symbol
_atom_site_fract_x
_atom_site_fract_y
_atom_site_fract_z
_atom_site_U_iso_or_equiv
_atom_site_adp_type
_atom_site_occupancy
_atom_site_symmetry_multiplicity
_atom_site_calc_flag
_atom_site_refinement_flags
_atom_site_disorder_assembly
_atom_site_disorder_group
Cu Cu 0.69197(6) 0.24482(4) 0.15516(3) 0.0165(2) Uani 1 1 d . . .
P1 P 0.62204(13) 0.33787(9) 0.09899(6) 0.0167(4) Uani 1 1 d . . .
P2 P 0.59821(13) 0.14058(8) 0.12822(6) 0.0151(4) Uani 1 1 d . . .
N1 N 0.8145(4) 0.2629(3) 0.2064(2) 0.0257(13) Uani 1 1 d . . .
N2 N 0.8606(4) 0.2829(3) 0.2490(2) 0.0235(12) Uani 1 1 d . . .
B B 0.4513(6) 0.2296(4) 0.0349(3) 0.0158(16) Uani 1 1 d . . .
C1 C 0.4620(5) 0.2361(3) -0.0370(2) 0.0168(14) Uani 1 1 d . . .
C2 C 0.4192(5) 0.2981(3) -0.0675(2) 0.0237(15) Uani 1 1 d . . .
H2 H 0.3910 0.3386 -0.0456 0.028 Uiso 1 1 calc R . .
C3 C 0.4151(5) 0.3043(3) -0.1276(2) 0.0259(16) Uani 1 1 d . . .
H3 H 0.3841 0.3476 -0.1457 0.031 Uiso 1 1 calc R . .
C4 C 0.4568(5) 0.2466(4) -0.1610(2) 0.0275(15) Uani 1 1 d . . .
H4 H 0.4550 0.2500 -0.2022 0.033 Uiso 1 1 calc R . .
C5 C 0.5007(5) 0.1848(4) -0.1336(2) 0.0267(16) Uani 1 1 d . . .
H5 H 0.5295 0.1447 -0.1557 0.032 Uiso 1 1 calc R . .
C6 C 0.5030(5) 0.1809(4) -0.0724(2) 0.0248(15) Uani 1 1 d . . .
H6 H 0.5347 0.1376 -0.0545 0.030 Uiso 1 1 calc R . .
C7 C 0.3145(5) 0.2157(3) 0.0410(2) 0.0205(15) Uani 1 1 d . . .
C8 C 0.2632(5) 0.1484(3) 0.0209(2) 0.0228(15) Uani 1 1 d . . .
H8 H 0.3120 0.1105 0.0070 0.027 Uiso 1 1 calc R . .
C9 C 0.1467(6) 0.1344(4) 0.0201(2) 0.0327(17) Uani 1 1 d . . .
H9 H 0.1175 0.0881 0.0063 0.039 Uiso 1 1 calc R . .
C10 C 0.0731(5) 0.1889(4) 0.0399(3) 0.0356(18) Uani 1 1 d . . .
H10 H -0.0072 0.1808 0.0390 0.043 Uiso 1 1 calc R . .
C11 C 0.1182(5) 0.2550(4) 0.0608(2) 0.0342(17) Uani 1 1 d . . .
H11 H 0.0688 0.2920 0.0754 0.041 Uiso 1 1 calc R . .
C12 C 0.2344(5) 0.2676(3) 0.0606(2) 0.0238(16) Uani 1 1 d . . .
H12 H 0.2619 0.3142 0.0746 0.029 Uiso 1 1 calc R . .
C13 C 0.4829(5) 0.3093(3) 0.0682(2) 0.0189(14) Uani 1 1 d . . .
H13A H 0.4292 0.3130 0.1005 0.023 Uiso 1 1 calc R . .
H13B H 0.4602 0.3490 0.0403 0.023 Uiso 1 1 calc R . .
C14 C 0.5322(4) 0.1563(3) 0.0566(2) 0.0135(13) Uani 1 1 d . . .
H14A H 0.5956 0.1540 0.0291 0.016 Uiso 1 1 calc R . .
H14B H 0.4844 0.1118 0.0485 0.016 Uiso 1 1 calc R . .
C15 C 0.7188(4) 0.3629(3) 0.0385(2) 0.0149(14) Uani 1 1 d U . .
C16 C 0.6751(5) 0.4274(3) 0.0009(2) 0.0311(16) Uani 1 1 d . . .
H16A H 0.7269 0.4352 -0.0312 0.047 Uiso 1 1 calc R . .
H16B H 0.6719 0.4727 0.0244 0.047 Uiso 1 1 calc R . .
H16C H 0.5984 0.4156 -0.0148 0.047 Uiso 1 1 calc R . .
C17 C 0.7297(5) 0.2931(3) 0.0013(2) 0.0225(15) Uani 1 1 d . . .
H17A H 0.7826 0.3028 -0.0300 0.034 Uiso 1 1 calc R . .
H17B H 0.6544 0.2797 -0.0154 0.034 Uiso 1 1 calc R . .
H17C H 0.7590 0.2520 0.0255 0.034 Uiso 1 1 calc R . .
C18 C 0.8393(5) 0.3809(3) 0.0622(2) 0.0241(15) Uani 1 1 d . . .
H18A H 0.8696 0.3380 0.0841 0.036 Uiso 1 1 calc R . .
H18B H 0.8362 0.4243 0.0879 0.036 Uiso 1 1 calc R . .
H18C H 0.8892 0.3917 0.0298 0.036 Uiso 1 1 calc R . .
C19 C 0.5850(5) 0.4217(3) 0.1456(2) 0.0200(14) Uani 1 1 d . . .
C20 C 0.5008(5) 0.4755(3) 0.1157(2) 0.0302(17) Uani 1 1 d . . .
H20A H 0.4856 0.5172 0.1418 0.045 Uiso 1 1 calc R . .
H20B H 0.4291 0.4493 0.1062 0.045 Uiso 1 1 calc R . .
H20C H 0.5337 0.4944 0.0800 0.045 Uiso 1 1 calc R . .
C21 C 0.5312(6) 0.3900(3) 0.2004(2) 0.0303(17) Uani 1 1 d . . .
H21A H 0.5868 0.3581 0.2210 0.045 Uiso 1 1 calc R . .
H21B H 0.4633 0.3607 0.1893 0.045 Uiso 1 1 calc R . .
H21C H 0.5091 0.4311 0.2258 0.045 Uiso 1 1 calc R . .
C22 C 0.6914(5) 0.4644(3) 0.1648(3) 0.0310(17) Uani 1 1 d . . .
H22A H 0.7230 0.4900 0.1313 0.047 Uiso 1 1 calc R . .
H22B H 0.7484 0.4297 0.1811 0.047 Uiso 1 1 calc R . .
H22C H 0.6717 0.5012 0.1943 0.047 Uiso 1 1 calc R . .
C23 C 0.7046(5) 0.0636(3) 0.1157(2) 0.0190(14) Uani 1 1 d . . .
C24 C 0.6606(6) 0.0005(4) 0.0773(3) 0.0363(18) Uani 1 1 d . . .
H24A H 0.7228 -0.0348 0.0707 0.054 Uiso 1 1 calc R . .
H24B H 0.6325 0.0207 0.0400 0.054 Uiso 1 1 calc R . .
H24C H 0.5981 -0.0251 0.0965 0.054 Uiso 1 1 calc R . .
C25 C 0.8053(5) 0.1011(4) 0.0852(3) 0.0322(17) Uani 1 1 d . . .
H25A H 0.8658 0.0643 0.0792 0.048 Uiso 1 1 calc R . .
H25B H 0.8356 0.1418 0.1094 0.048 Uiso 1 1 calc R . .
H25C H 0.7786 0.1210 0.0475 0.048 Uiso 1 1 calc R . .
C26 C 0.7522(5) 0.0313(4) 0.1729(2) 0.0288(16) Uani 1 1 d . . .
H26A H 0.6942 -0.0004 0.1903 0.043 Uiso 1 1 calc R . .
H26B H 0.7723 0.0720 0.1997 0.043 Uiso 1 1 calc R . .
H26C H 0.8205 0.0016 0.1655 0.043 Uiso 1 1 calc R . .
C27 C 0.4838(5) 0.1110(3) 0.1788(2) 0.0209(15) Uani 1 1 d . . .
C28 C 0.4244(6) 0.0370(4) 0.1598(3) 0.0397(19) Uani 1 1 d . . .
H28A H 0.3593 0.0274 0.1845 0.060 Uiso 1 1 calc R . .
H28B H 0.4791 -0.0042 0.1635 0.060 Uiso 1 1 calc R . .
H28C H 0.3973 0.0411 0.1192 0.060 Uiso 1 1 calc R . .
C29 C 0.3972(5) 0.1738(4) 0.1797(2) 0.0293(17) Uani 1 1 d . . .
H29A H 0.3419 0.1642 0.2099 0.044 Uiso 1 1 calc R . .
H29B H 0.3570 0.1769 0.1418 0.044 Uiso 1 1 calc R . .
H29C H 0.4367 0.2210 0.1878 0.044 Uiso 1 1 calc R . .
C30 C 0.5332(5) 0.1004(3) 0.2412(2) 0.0231(15) Uani 1 1 d . . .
H30A H 0.5757 0.1451 0.2531 0.035 Uiso 1 1 calc R . .
H30B H 0.5847 0.0573 0.2423 0.035 Uiso 1 1 calc R . .
H30C H 0.4705 0.0920 0.2677 0.035 Uiso 1 1 calc R . .
C31 C 0.9160(5) 0.3089(3) 0.2956(2) 0.0210(15) Uani 1 1 d . . .
C32 C 0.9254(5) 0.3917(3) 0.2959(2) 0.0221(15) Uani 1 1 d . . .
C33 C 0.9736(5) 0.4300(4) 0.2486(2) 0.0246(15) Uani 1 1 d . . .
C34 C 0.9739(5) 0.5069(4) 0.2486(3) 0.0269(16) Uani 1 1 d . . .
H34 H 1.0041 0.5323 0.2163 0.032 Uiso 1 1 calc R . .
C35 C 0.9318(5) 0.5487(3) 0.2942(3) 0.0280(16) Uani 1 1 d . . .
C36 C 0.8878(5) 0.5110(4) 0.3410(3) 0.0270(16) Uani 1 1 d . . .
H36 H 0.8600 0.5389 0.3727 0.032 Uiso 1 1 calc R . .
C37 C 0.8829(5) 0.4329(3) 0.3431(2) 0.0209(15) Uani 1 1 d . . .
C38 C 1.0277(5) 0.3876(4) 0.1992(2) 0.0316(17) Uani 1 1 d . . .
H38A H 0.9675 0.3660 0.1740 0.047 Uiso 1 1 calc R . .
H38B H 1.0764 0.3477 0.2152 0.047 Uiso 1 1 calc R . .
H38C H 1.0742 0.4218 0.1766 0.047 Uiso 1 1 calc R . .
C39 C 0.9332(6) 0.6323(3) 0.2929(3) 0.0426(19) Uani 1 1 d . . .
H39A H 0.8854 0.6516 0.3237 0.064 Uiso 1 1 calc R . .
H39B H 0.9034 0.6498 0.2551 0.064 Uiso 1 1 calc R . .
H39C H 1.0119 0.6500 0.2991 0.064 Uiso 1 1 calc R . .
C40 C 0.8322(6) 0.3956(4) 0.3947(3) 0.0364(18) Uani 1 1 d . . .
H40A H 0.8927 0.3700 0.4173 0.055 Uiso 1 1 calc R . .
H40B H 0.7745 0.3594 0.3815 0.055 Uiso 1 1 calc R . .
H40C H 0.7964 0.4332 0.4191 0.055 Uiso 1 1 calc R . .
C41 C 0.9591(5) 0.2542(4) 0.3386(2) 0.0209(14) Uani 1 1 d . . .
C42 C 0.8938(5) 0.1910(3) 0.3521(2) 0.0238(15) Uani 1 1 d . . .
C43 C 0.9402(5) 0.1371(3) 0.3899(2) 0.0256(16) Uani 1 1 d . . .
H43 H 0.8970 0.0937 0.3978 0.031 Uiso 1 1 calc R . .
C44 C 1.0491(5) 0.1455(3) 0.4163(2) 0.0253(15) Uani 1 1 d . . .
C45 C 1.1091(5) 0.2101(3) 0.4047(2) 0.0238(15) Uani 1 1 d . . .
H45 H 1.1811 0.2176 0.4240 0.029 Uiso 1 1 calc R . .
C46 C 1.0686(5) 0.2647(3) 0.3658(2) 0.0238(15) Uani 1 1 d . . .
C47 C 0.7729(5) 0.1798(4) 0.3292(2) 0.0342(17) Uani 1 1 d . . .
H47A H 0.7741 0.1615 0.2892 0.051 Uiso 1 1 calc R . .
H47B H 0.7316 0.2273 0.3302 0.051 Uiso 1 1 calc R . .
H47C H 0.7343 0.1433 0.3535 0.051 Uiso 1 1 calc R . .
C48 C 1.0987(5) 0.0881(3) 0.4569(3) 0.0328(17) Uani 1 1 d . . .
H48A H 1.1729 0.0717 0.4430 0.049 Uiso 1 1 calc R . .
H48B H 1.0468 0.0454 0.4586 0.049 Uiso 1 1 calc R . .
H48C H 1.1091 0.1097 0.4958 0.049 Uiso 1 1 calc R . .
C49 C 1.1426(5) 0.3308(3) 0.3544(3) 0.0304(16) Uani 1 1 d . . .
H49A H 1.1104 0.3749 0.3728 0.046 Uiso 1 1 calc R . .
H49B H 1.1459 0.3389 0.3124 0.046 Uiso 1 1 calc R . .
H49C H 1.2199 0.3217 0.3704 0.046 Uiso 1 1 calc R . .

loop_
_atom_site_aniso_label
_atom_site_aniso_U_11
_atom_site_aniso_U_22
_atom_site_aniso_U_33
_atom_site_aniso_U_23
_atom_site_aniso_U_13
_atom_site_aniso_U_12
Cu 0.0140(4) 0.0181(4) 0.0171(3) -0.0004(3) -0.0028(3) -0.0014(4)
P1 0.0168(9) 0.0153(9) 0.0179(8) -0.0008(7) -0.0023(6) 0.0001(7)
P2 0.0129(9) 0.0157(9) 0.0168(8) 0.0006(7) -0.0014(6) 0.0001(7)
N1 0.033(3) 0.016(3) 0.027(3) -0.002(3) -0.014(2) 0.003(3)
N2 0.016(3) 0.022(3) 0.033(3) 0.003(3) 0.003(3) 0.003(2)
B 0.018(4) 0.016(4) 0.013(3) 0.006(3) -0.001(3) -0.007(3)
C1 0.018(3) 0.011(4) 0.021(3) 0.001(3) -0.001(3) -0.006(3)
C2 0.018(4) 0.031(4) 0.022(4) -0.003(3) -0.001(3) -0.001(3)
C3 0.028(4) 0.026(4) 0.023(4) 0.002(3) -0.004(3) -0.002(3)
C4 0.037(4) 0.027(4) 0.018(3) 0.009(3) 0.001(3) -0.007(4)
C5 0.037(4) 0.024(4) 0.019(3) -0.008(3) 0.004(3) -0.007(3)
C6 0.024(4) 0.028(4) 0.023(3) 0.005(3) -0.004(3) -0.002(3)
C7 0.019(4) 0.027(4) 0.016(3) 0.004(3) 0.000(3) 0.004(3)
C8 0.014(4) 0.030(4) 0.024(3) 0.005(3) -0.002(3) 0.002(3)
C9 0.029(5) 0.039(5) 0.029(4) 0.002(3) -0.008(3) -0.010(4)
C10 0.008(4) 0.067(6) 0.031(4) 0.009(4) -0.003(3) -0.015(4)
C11 0.017(4) 0.052(5) 0.034(4) 0.003(4) 0.007(3) 0.011(4)
C12 0.016(4) 0.033(4) 0.022(3) 0.003(3) 0.006(3) 0.004(3)
C13 0.019(4) 0.019(4) 0.019(3) 0.003(3) 0.000(3) -0.001(3)
C14 0.008(3) 0.015(3) 0.017(3) -0.002(3) 0.003(2) -0.007(3)
C15 0.008(3) 0.021(4) 0.015(3) -0.001(3) -0.007(2) -0.006(3)
C16 0.032(4) 0.030(4) 0.031(4) 0.010(3) 0.004(3) -0.002(3)
C17 0.022(4) 0.023(4) 0.022(3) -0.003(3) 0.007(3) -0.009(3)
C18 0.016(4) 0.025(4) 0.032(4) 0.002(3) 0.006(3) 0.004(3)
C19 0.024(4) 0.012(3) 0.024(3) -0.007(3) -0.001(3) 0.001(3)
C20 0.039(4) 0.023(4) 0.029(4) -0.007(3) -0.004(3) 0.009(3)
C21 0.044(5) 0.028(4) 0.019(3) -0.006(3) -0.002(3) 0.001(3)
C22 0.032(4) 0.023(4) 0.038(4) -0.010(3) -0.004(3) 0.004(3)
C23 0.020(4) 0.020(4) 0.017(3) -0.005(3) -0.003(3) -0.001(3)
C24 0.029(4) 0.031(4) 0.049(4) -0.012(3) -0.005(3) 0.004(3)
C25 0.026(4) 0.040(4) 0.031(4) 0.003(3) 0.006(3) 0.013(4)
C26 0.015(4) 0.038(4) 0.033(4) 0.004(3) -0.005(3) 0.007(3)
C27 0.022(4) 0.024(4) 0.017(3) -0.003(3) -0.003(3) -0.003(3)
C28 0.036(5) 0.050(5) 0.034(4) -0.003(4) 0.009(3) -0.022(4)
C29 0.012(4) 0.058(5) 0.019(3) 0.010(3) 0.006(3) 0.008(3)
C30 0.018(4) 0.030(4) 0.022(3) 0.007(3) 0.002(3) 0.005(3)
C31 0.012(3) 0.033(4) 0.019(3) -0.006(3) -0.005(3) -0.003(3)
C32 0.010(3) 0.032(4) 0.024(3) -0.001(3) -0.005(3) 0.000(3)
C33 0.014(4) 0.029(4) 0.031(4) -0.004(3) -0.006(3) -0.007(3)
C34 0.014(4) 0.035(5) 0.031(4) 0.005(3) -0.009(3) -0.009(3)
C35 0.022(4) 0.023(4) 0.039(4) 0.004(3) 0.000(3) -0.002(3)
C36 0.015(4) 0.033(5) 0.032(4) -0.012(3) -0.005(3) 0.000(3)
C37 0.015(4) 0.028(4) 0.020(3) -0.005(3) -0.003(3) -0.003(3)
C38 0.027(4) 0.040(5) 0.027(4) 0.000(3) -0.002(3) -0.008(3)
C39 0.031(5) 0.029(5) 0.067(5) 0.003(4) -0.007(4) 0.002(4)
C40 0.038(5) 0.033(4) 0.038(4) -0.009(3) 0.009(3) 0.002(4)
C41 0.020(3) 0.023(4) 0.019(3) -0.005(3) -0.002(3) 0.006(3)
C42 0.023(4) 0.027(4) 0.021(3) -0.006(3) 0.002(3) -0.008(3)
C43 0.029(4) 0.026(4) 0.023(3) -0.004(3) 0.004(3) -0.009(3)
C44 0.032(4) 0.021(4) 0.022(3) -0.006(3) -0.001(3) 0.004(3)
C45 0.017(4) 0.028(4) 0.025(3) -0.003(3) -0.005(3) 0.004(3)
C46 0.022(4) 0.029(4) 0.019(3) -0.001(3) -0.005(3) 0.003(3)
C47 0.026(4) 0.047(5) 0.030(4) 0.003(3) -0.003(3) -0.014(4)
C48 0.034(4) 0.027(4) 0.037(4) 0.005(3) 0.003(3) 0.013(3)
C49 0.019(4) 0.029(4) 0.042(4) -0.002(3) -0.016(3) -0.004(3)

loop_
_atom_type_symbol
_atom_type_description
_atom_type_scat_dispersion_real
_atom_type_scat_dispersion_imag
_atom_type_scat_source
C C 0.0033 0.0016 'International Tables Vol C Tables 4.2.6.8 and 6.1.1.4'
H H 0.0000 0.0000 'International Tables Vol C Tables 4.2.6.8 and 6.1.1.4'
B B 0.0013 0.0007 'International Tables Vol C Tables 4.2.6.8 and 6.1.1.4'
N N 0.0061 0.0033 'International Tables Vol C Tables 4.2.6.8 and 6.1.1.4'
P P 0.1023 0.0942 'International Tables Vol C Tables 4.2.6.8 and 6.1.1.4'
Cu Cu 0.3201 1.2651 'International Tables Vol C Tables 4.2.6.8 and 6.1.1.4'

loop_
_geom_angle_atom_site_label_1
_geom_angle_atom_site_label_2
_geom_angle_atom_site_label_3
_geom_angle
_geom_angle_site_symmetry_1
_geom_angle_site_symmetry_3
_geom_angle_publ_flag
N1 Cu P2 133.01(15) . . ?
N1 Cu P1 119.67(15) . . ?
P2 Cu P1 107.06(6) . . ?
C13 P1 C15 109.2(2) . . ?
C13 P1 C19 103.0(3) . . ?
C15 P1 C19 112.4(3) . . ?
C13 P1 Cu 108.56(19) . . ?
C15 P1 Cu 112.81(18) . . ?
C19 P1 Cu 110.30(18) . . ?
C14 P2 C27 108.4(2) . . ?
C14 P2 C23 103.8(2) . . ?
C27 P2 C23 111.9(3) . . ?
C14 P2 Cu 108.12(19) . . ?
C27 P2 Cu 114.55(18) . . ?
C23 P2 Cu 109.50(18) . . ?
N2 N1 Cu 156.9(5) . . ?
N1 N2 C31 176.4(6) . . ?
C7 B C13 107.3(5) . . ?
C7 B C1 101.5(4) . . ?
C13 B C1 112.1(4) . . ?
C7 B C14 113.4(4) . . ?
C13 B C14 114.9(4) . . ?
C1 B C14 106.9(4) . . ?
C6 C1 C2 113.6(5) . . ?
C6 C1 B 125.0(5) . . ?
C2 C1 B 121.1(5) . . ?
C3 C2 C1 124.3(6) . . ?
C3 C2 H2 117.8 . . ?
C1 C2 H2 117.8 . . ?
C4 C3 C2 119.4(6) . . ?
C4 C3 H3 120.3 . . ?
C2 C3 H3 120.3 . . ?
C5 C4 C3 118.9(5) . . ?
C5 C4 H4 120.6 . . ?
C3 C4 H4 120.6 . . ?
C4 C5 C6 119.8(6) . . ?
C4 C5 H5 120.1 . . ?
C6 C5 H5 120.1 . . ?
C1 C6 C5 123.9(6) . . ?
C1 C6 H6 118.1 . . ?
C5 C6 H6 118.1 . . ?
C12 C7 C8 112.9(5) . . ?
C12 C7 B 126.3(5) . . ?
C8 C7 B 120.6(5) . . ?
C9 C8 C7 124.4(6) . . ?
C9 C8 H8 117.8 . . ?
C7 C8 H8 117.8 . . ?
C8 C9 C10 119.2(6) . . ?
C8 C9 H9 120.4 . . ?
C10 C9 H9 120.4 . . ?
C11 C10 C9 119.1(6) . . ?
C11 C10 H10 120.5 . . ?
C9 C10 H10 120.5 . . ?
C12 C11 C10 120.5(6) . . ?
C12 C11 H11 119.7 . . ?
C10 C11 H11 119.7 . . ?
C11 C12 C7 124.0(6) . . ?
C11 C12 H12 118.0 . . ?
C7 C12 H12 118.0 . . ?
B C13 P1 127.1(4) . . ?
B C13 H13A 105.5 . . ?
P1 C13 H13A 105.5 . . ?
B C13 H13B 105.5 . . ?
P1 C13 H13B 105.5 . . ?
H13A C13 H13B 106.1 . . ?
B C14 P2 127.4(4) . . ?
B C14 H14A 105.5 . . ?
P2 C14 H14A 105.5 . . ?
B C14 H14B 105.5 . . ?
P2 C14 H14B 105.5 . . ?
H14A C14 H14B 106.0 . . ?
C17 C15 C16 109.7(4) . . ?
C17 C15 C18 106.4(5) . . ?
C16 C15 C18 109.4(5) . . ?
C17 C15 P1 106.4(4) . . ?
C16 C15 P1 113.9(4) . . ?
C18 C15 P1 110.8(3) . . ?
C15 C16 H16A 109.5 . . ?
C15 C16 H16B 109.5 . . ?
H16A C16 H16B 109.5 . . ?
C15 C16 H16C 109.5 . . ?
H16A C16 H16C 109.5 . . ?
H16B C16 H16C 109.5 . . ?
C15 C17 H17A 109.5 . . ?
C15 C17 H17B 109.5 . . ?
H17A C17 H17B 109.5 . . ?
C15 C17 H17C 109.5 . . ?
H17A C17 H17C 109.5 . . ?
H17B C17 H17C 109.5 . . ?
C15 C18 H18A 109.5 . . ?
C15 C18 H18B 109.5 . . ?
H18A C18 H18B 109.5 . . ?
C15 C18 H18C 109.5 . . ?
H18A C18 H18C 109.5 . . ?
H18B C18 H18C 109.5 . . ?
C22 C19 C20 108.9(5) . . ?
C22 C19 C21 107.5(5) . . ?
C20 C19 C21 109.3(5) . . ?
C22 C19 P1 111.4(4) . . ?
C20 C19 P1 113.5(4) . . ?
C21 C19 P1 106.0(4) . . ?
C19 C20 H20A 109.5 . . ?
C19 C20 H20B 109.5 . . ?
H20A C20 H20B 109.5 . . ?
C19 C20 H20C 109.5 . . ?
H20A C20 H20C 109.5 . . ?
H20B C20 H20C 109.5 . . ?
C19 C21 H21A 109.5 . . ?
C19 C21 H21B 109.5 . . ?
H21A C21 H21B 109.5 . . ?
C19 C21 H21C 109.5 . . ?
H21A C21 H21C 109.5 . . ?
H21B C21 H21C 109.5 . . ?
C19 C22 H22A 109.5 . . ?
C19 C22 H22B 109.5 . . ?
H22A C22 H22B 109.5 . . ?
C19 C22 H22C 109.5 . . ?
H22A C22 H22C 109.5 . . ?
H22B C22 H22C 109.5 . . ?
C24 C23 C26 109.1(5) . . ?
C24 C23 C25 108.1(5) . . ?
C26 C23 C25 107.1(5) . . ?
C24 C23 P2 115.0(4) . . ?
C26 C23 P2 111.7(4) . . ?
C25 C23 P2 105.4(4) . . ?
C23 C24 H24A 109.5 . . ?
C23 C24 H24B 109.5 . . ?
H24A C24 H24B 109.5 . . ?
C23 C24 H24C 109.5 . . ?
H24A C24 H24C 109.5 . . ?
H24B C24 H24C 109.5 . . ?
C23 C25 H25A 109.5 . . ?
C23 C25 H25B 109.5 . . ?
H25A C25 H25B 109.5 . . ?
C23 C25 H25C 109.5 . . ?
H25A C25 H25C 109.5 . . ?
H25B C25 H25C 109.5 . . ?
C23 C26 H26A 109.5 . . ?
C23 C26 H26B 109.5 . . ?
H26A C26 H26B 109.5 . . ?
C23 C26 H26C 109.5 . . ?
H26A C26 H26C 109.5 . . ?
H26B C26 H26C 109.5 . . ?
C29 C27 C30 108.1(5) . . ?
C29 C27 C28 110.2(5) . . ?
C30 C27 C28 108.0(5) . . ?
C29 C27 P2 106.6(4) . . ?
C30 C27 P2 111.0(4) . . ?
C28 C27 P2 112.8(4) . . ?
C27 C28 H28A 109.5 . . ?
C27 C28 H28B 109.5 . . ?
H28A C28 H28B 109.5 . . ?
C27 C28 H28C 109.5 . . ?
H28A C28 H28C 109.5 . . ?
H28B C28 H28C 109.5 . . ?
C27 C29 H29A 109.5 . . ?
C27 C29 H29B 109.5 . . ?
H29A C29 H29B 109.5 . . ?
C27 C29 H29C 109.5 . . ?
H29A C29 H29C 109.5 . . ?
H29B C29 H29C 109.5 . . ?
C27 C30 H30A 109.5 . . ?
C27 C30 H30B 109.5 . . ?
H30A C30 H30B 109.5 . . ?
C27 C30 H30C 109.5 . . ?
H30A C30 H30C 109.5 . . ?
H30B C30 H30C 109.5 . . ?
N2 C31 C41 117.5(5) . . ?
N2 C31 C32 112.9(5) . . ?
C41 C31 C32 129.6(5) . . ?
C37 C32 C33 119.5(6) . . ?
C37 C32 C31 119.8(5) . . ?
C33 C32 C31 120.7(5) . . ?
C34 C33 C32 119.1(6) . . ?
C34 C33 C38 119.9(6) . . ?
C32 C33 C38 121.0(6) . . ?
C33 C34 C35 122.6(6) . . ?
C33 C34 H34 118.7 . . ?
C35 C34 H34 118.7 . . ?
C36 C35 C34 118.1(6) . . ?
C36 C35 C39 120.5(6) . . ?
C34 C35 C39 121.3(6) . . ?
C35 C36 C37 122.0(6) . . ?
C35 C36 H36 119.0 . . ?
C37 C36 H36 119.0 . . ?
C36 C37 C32 118.7(5) . . ?
C36 C37 C40 119.2(5) . . ?
C32 C37 C40 122.0(5) . . ?
C33 C38 H38A 109.5 . . ?
C33 C38 H38B 109.5 . . ?
H38A C38 H38B 109.5 . . ?
C33 C38 H38C 109.5 . . ?
H38A C38 H38C 109.5 . . ?
H38B C38 H38C 109.5 . . ?
C35 C39 H39A 109.5 . . ?
C35 C39 H39B 109.5 . . ?
H39A C39 H39B 109.5 . . ?
C35 C39 H39C 109.5 . . ?
H39A C39 H39C 109.5 . . ?
H39B C39 H39C 109.5 . . ?
C37 C40 H40A 109.5 . . ?
C37 C40 H40B 109.5 . . ?
H40A C40 H40B 109.5 . . ?
C37 C40 H40C 109.5 . . ?
H40A C40 H40C 109.5 . . ?
H40B C40 H40C 109.5 . . ?
C42 C41 C46 119.8(5) . . ?
C42 C41 C31 120.6(5) . . ?
C46 C41 C31 119.6(5) . . ?
C43 C42 C41 119.5(5) . . ?
C43 C42 C47 117.8(5) . . ?
C41 C42 C47 122.6(6) . . ?
C42 C43 C44 121.6(6) . . ?
C42 C43 H43 119.2 . . ?
C44 C43 H43 119.2 . . ?
C45 C44 C43 117.7(6) . . ?
C45 C44 C48 120.5(6) . . ?
C43 C44 C48 121.8(6) . . ?
C44 C45 C46 123.0(6) . . ?
C44 C45 H45 118.5 . . ?
C46 C45 H45 118.5 . . ?
C45 C46 C41 118.2(6) . . ?
C45 C46 C49 118.8(5) . . ?
C41 C46 C49 123.0(5) . . ?
C42 C47 H47A 109.5 . . ?
C42 C47 H47B 109.5 . . ?
H47A C47 H47B 109.5 . . ?
C42 C47 H47C 109.5 . . ?
H47A C47 H47C 109.5 . . ?
H47B C47 H47C 109.5 . . ?
C44 C48 H48A 109.5 . . ?
C44 C48 H48B 109.5 . . ?
H48A C48 H48B 109.5 . . ?
C44 C48 H48C 109.5 . . ?
H48A C48 H48C 109.5 . . ?
H48B C48 H48C 109.5 . . ?
C46 C49 H49A 109.5 . . ?
C46 C49 H49B 109.5 . . ?
H49A C49 H49B 109.5 . . ?
C46 C49 H49C 109.5 . . ?
H49A C49 H49C 109.5 . . ?
H49B C49 H49C 109.5 . . ?

loop_
_geom_bond_atom_site_label_1
_geom_bond_atom_site_label_2
_geom_bond_distance
_geom_bond_site_symmetry_2
_geom_bond_publ_flag
Cu N1 1.858(5) . ?
Cu P2 2.2473(17) . ?
Cu P1 2.2521(17) . ?
P1 C13 1.829(6) . ?
P1 C15 1.876(5) . ?
P1 C19 1.907(6) . ?
P2 C14 1.823(5) . ?
P2 C27 1.878(6) . ?
P2 C23 1.888(6) . ?
N1 N2 1.163(6) . ?
N2 C31 1.321(7) . ?
B C7 1.630(9) . ?
B C13 1.660(8) . ?
B C1 1.670(8) . ?
B C14 1.688(8) . ?
C1 C6 1.380(8) . ?
C1 C2 1.400(8) . ?
C2 C3 1.389(7) . ?
C2 H2 0.9500 . ?
C3 C4 1.386(8) . ?
C3 H3 0.9500 . ?
C4 C5 1.369(8) . ?
C4 H4 0.9500 . ?
C5 C6 1.410(7) . ?
C5 H5 0.9500 . ?
C6 H6 0.9500 . ?
C7 C12 1.406(8) . ?
C7 C8 1.421(8) . ?
C8 C9 1.385(8) . ?
C8 H8 0.9500 . ?
C9 C10 1.389(9) . ?
C9 H9 0.9500 . ?
C10 C11 1.379(9) . ?
C10 H10 0.9500 . ?
C11 C12 1.378(8) . ?
C11 H11 0.9500 . ?
C12 H12 0.9500 . ?
C13 H13A 0.9900 . ?
C13 H13B 0.9900 . ?
C14 H14A 0.9900 . ?
C14 H14B 0.9900 . ?
C15 C17 1.524(7) . ?
C15 C16 1.525(8) . ?
C15 C18 1.531(7) . ?
C16 H16A 0.9800 . ?
C16 H16B 0.9800 . ?
C16 H16C 0.9800 . ?
C17 H17A 0.9800 . ?
C17 H17B 0.9800 . ?
C17 H17C 0.9800 . ?
C18 H18A 0.9800 . ?
C18 H18B 0.9800 . ?
C18 H18C 0.9800 . ?
C19 C22 1.517(8) . ?
C19 C20 1.528(8) . ?
C19 C21 1.536(8) . ?
C20 H20A 0.9800 . ?
C20 H20B 0.9800 . ?
C20 H20C 0.9800 . ?
C21 H21A 0.9800 . ?
C21 H21B 0.9800 . ?
C21 H21C 0.9800 . ?
C22 H22A 0.9800 . ?
C22 H22B 0.9800 . ?
C22 H22C 0.9800 . ?
C23 C24 1.517(8) . ?
C23 C26 1.531(7) . ?
C23 C25 1.545(8) . ?
C24 H24A 0.9800 . ?
C24 H24B 0.9800 . ?
C24 H24C 0.9800 . ?
C25 H25A 0.9800 . ?
C25 H25B 0.9800 . ?
C25 H25C 0.9800 . ?
C26 H26A 0.9800 . ?
C26 H26B 0.9800 . ?
C26 H26C 0.9800 . ?
C27 C29 1.517(8) . ?
C27 C30 1.544(7) . ?
C27 C28 1.556(8) . ?
C28 H28A 0.9800 . ?
C28 H28B 0.9800 . ?
C28 H28C 0.9800 . ?
C29 H29A 0.9800 . ?
C29 H29B 0.9800 . ?
C29 H29C 0.9800 . ?
C30 H30A 0.9800 . ?
C30 H30B 0.9800 . ?
C30 H30C 0.9800 . ?
C31 C41 1.473(8) . ?
C31 C32 1.492(8) . ?
C32 C37 1.417(8) . ?
C32 C33 1.418(8) . ?
C33 C34 1.382(8) . ?
C33 C38 1.524(8) . ?
C34 C35 1.392(8) . ?
C34 H34 0.9500 . ?
C35 C36 1.386(8) . ?
C35 C39 1.501(8) . ?
C36 C37 1.405(8) . ?
C36 H36 0.9500 . ?
C37 C40 1.502(8) . ?
C38 H38A 0.9800 . ?
C38 H38B 0.9800 . ?
C38 H38C 0.9800 . ?
C39 H39A 0.9800 . ?
C39 H39B 0.9800 . ?
C39 H39C 0.9800 . ?
C40 H40A 0.9800 . ?
C40 H40B 0.9800 . ?
C40 H40C 0.9800 . ?
C41 C42 1.407(8) . ?
C41 C46 1.422(8) . ?
C42 C43 1.400(8) . ?
C42 C47 1.509(8) . ?
C43 C44 1.403(8) . ?
C43 H43 0.9500 . ?
C44 C45 1.385(8) . ?
C44 C48 1.498(8) . ?
C45 C46 1.401(8) . ?
C45 H45 0.9500 . ?
C46 C49 1.497(8) . ?
C47 H47A 0.9800 . ?
C47 H47B 0.9800 . ?
C47 H47C 0.9800 . ?
C48 H48A 0.9800 . ?
C48 H48B 0.9800 . ?
C48 H48C 0.9800 . ?
C49 H49A 0.9800 . ?
C49 H49B 0.9800 . ?
C49 H49C 0.9800 . ?
